data_4121383
loop_
_publ_author_name
'David E. Herbert'
'Davide Lionetti'
'Jonathan Rittle'
'Theodor Agapie'

_publ_section_title
;
 Heterometallic Triiron-Oxo/Hydroxo Clusters: Effect of Redox-Inactive
 Metals
;
_journal_name_full 'Journal of the American Chemical Society'
_journal_page_first 19075
_journal_page_last 19078
_journal_paper_doi 10.1021/ja4104974
_journal_volume 135
_journal_year 2013
_chemical_formula_sum 'C68 H56 F9 Fe3 N6 O20 S3 Sr'
_chemical_formula_weight 1799.54
_chemical_name_systematic
; 
 ? 
;
_space_group_IT_number 14
_symmetry_cell_setting monoclinic
_symmetry_space_group_name_Hall '-P 2yn'
_symmetry_space_group_name_H-M 'P 1 21/n 1'
_atom_sites_solution_hydrogens geom
_atom_sites_solution_primary direct
_atom_sites_solution_secondary difmap
_audit_creation_method SHELXL-97
_cell_angle_alpha 90.00
_cell_angle_beta 105.979(2)
_cell_angle_gamma 90.00
_cell_formula_units_Z 4
_cell_length_a 16.2788(6)
_cell_length_b 26.1544(9)
_cell_length_c 20.0612(7)
_cell_measurement_reflns_used 9928
_cell_measurement_temperature 100(2)
_cell_measurement_theta_max 30.64
_cell_measurement_theta_min 2.29
_cell_volume 8211.3(5)
_computing_cell_refinement 'Bruker SAINT'
_computing_data_collection 'Bruker APEX2'
_computing_data_reduction 'Bruker SAINT'
_computing_molecular_graphics 'Bruker SHELXTL'
_computing_publication_material 'Bruker SHELXTL'
_computing_structure_refinement 'SHELXL-97 (Sheldrick, 2008)'
_computing_structure_solution 'SHELXS-97 (Sheldrick, 2008)'
_diffrn_ambient_temperature 100(2)
_diffrn_measured_fraction_theta_full 1.000
_diffrn_measured_fraction_theta_max 1.000
_diffrn_measurement_device_type 'Bruker APEX-II CCD'
_diffrn_measurement_method '\f and \w scans'
_diffrn_radiation_monochromator graphite
_diffrn_radiation_source 'fine-focus sealed tube'
_diffrn_radiation_type MoK\a
_diffrn_radiation_wavelength 0.71073
_diffrn_reflns_av_R_equivalents 0.0539
_diffrn_reflns_av_sigmaI/netI 0.0297
_diffrn_reflns_limit_h_max 20
_diffrn_reflns_limit_h_min -20
_diffrn_reflns_limit_k_max 32
_diffrn_reflns_limit_k_min -32
_diffrn_reflns_limit_l_max 25
_diffrn_reflns_limit_l_min -25
_diffrn_reflns_number 166725
_diffrn_reflns_theta_full 26.37
_diffrn_reflns_theta_max 26.37
_diffrn_reflns_theta_min 1.43
_exptl_absorpt_coefficient_mu 1.331
_exptl_absorpt_correction_T_max 0.7469
_exptl_absorpt_correction_T_min 0.6258
_exptl_absorpt_correction_type multi-scan
_exptl_absorpt_process_details SADABS
_exptl_crystal_colour orange
_exptl_crystal_density_diffrn 1.456
_exptl_crystal_description block
_exptl_crystal_F_000 3644
_exptl_crystal_size_max 0.41
_exptl_crystal_size_mid 0.16
_exptl_crystal_size_min 0.07
_platon_squeeze_details ' '
_refine_diff_density_max 0.816
_refine_diff_density_min -0.538
_refine_diff_density_rms 0.115
_refine_ls_extinction_method none
_refine_ls_goodness_of_fit_ref 0.965
_refine_ls_hydrogen_treatment mixed
_refine_ls_matrix_type full
_refine_ls_number_parameters 1071
_refine_ls_number_reflns 16799
_refine_ls_number_restraints 6
_refine_ls_restrained_S_all 0.965
_refine_ls_R_factor_all 0.0497
_refine_ls_R_factor_gt 0.0389
_refine_ls_shift/su_max 0.002
_refine_ls_shift/su_mean 0.000
_refine_ls_structure_factor_coef Fsqd
_refine_ls_weighting_details 'calc w=1/[\s^2^(Fo^2^)+(0.1000P)^2^+0.2199P] where P=(Fo^2^+2Fc^2^)/3'
_refine_ls_weighting_scheme calc
_refine_ls_wR_factor_gt 0.1190
_refine_ls_wR_factor_ref 0.1255
_reflns_number_gt 14028
_reflns_number_total 16799
_reflns_threshold_expression >2sigma(I)
_cod_data_source_file ja4104974_Sr.cif
_cod_data_source_block deh55_sad
_cod_database_code 4121383

loop_
_symmetry_equiv_pos_as_xyz
'x, y, z'
'-x+1/2, y+1/2, -z+1/2'
'-x, -y, -z'
'x-1/2, -y-1/2, z-1/2'

loop_
_atom_site_label
_atom_site_type_symbol
_atom_site_fract_x
_atom_site_fract_y
_atom_site_fract_z
_atom_site_U_iso_or_equiv
_atom_site_adp_type
_atom_site_occupancy
_atom_site_symmetry_multiplicity
_atom_site_calc_flag
_atom_site_refinement_flags
_atom_site_disorder_assembly
_atom_site_disorder_group
C1 C 0.21920(17) 0.29137(9) 0.48700(13) 0.0185(5) Uani 1 1 d . . .
C2 C 0.27216(17) 0.28154(9) 0.44461(13) 0.0185(5) Uani 1 1 d . . .
H2 H 0.3287 0.2948 0.4565 0.022 Uiso 1 1 calc R . .
C3 C 0.24262(17) 0.25246(9) 0.38506(13) 0.0186(5) Uani 1 1 d . . .
C4 C 0.16085(17) 0.23147(9) 0.36873(13) 0.0196(5) Uani 1 1 d . . .
H4 H 0.1418 0.2102 0.3291 0.024 Uiso 1 1 calc R . .
C5 C 0.10707(17) 0.24164(9) 0.41027(13) 0.0202(5) Uani 1 1 d . . .
C6 C 0.13802(17) 0.26982(9) 0.47079(13) 0.0188(5) Uani 1 1 d . . .
H6 H 0.1033 0.2744 0.5014 0.023 Uiso 1 1 calc R . .
C7 C 0.24516(16) 0.32569(9) 0.54817(13) 0.0186(5) Uani 1 1 d . . .
C8 C 0.26925(15) 0.37722(9) 0.54513(12) 0.0157(5) Uani 1 1 d . . .
C9 C 0.29415(16) 0.40485(9) 0.60695(13) 0.0181(5) Uani 1 1 d . . .
H9 H 0.3131 0.4391 0.6059 0.022 Uiso 1 1 calc R . .
C10 C 0.29195(18) 0.38373(10) 0.66977(14) 0.0240(6) Uani 1 1 d . . .
H10 H 0.3098 0.4033 0.7112 0.029 Uiso 1 1 calc R . .
C11 C 0.26380(19) 0.33421(11) 0.67193(14) 0.0268(6) Uani 1 1 d . . .
H11 H 0.2595 0.3199 0.7143 0.032 Uiso 1 1 calc R . .
C12 C 0.24201(18) 0.30582(10) 0.61196(13) 0.0244(6) Uani 1 1 d . . .
H12 H 0.2242 0.2714 0.6140 0.029 Uiso 1 1 calc R . .
C13 C 0.29658(17) 0.24593(9) 0.33652(13) 0.0198(5) Uani 1 1 d . . .
C14 C 0.27452(17) 0.26719(9) 0.26966(13) 0.0183(5) Uani 1 1 d . . .
C15 C 0.32800(18) 0.25731(10) 0.22742(15) 0.0250(6) Uani 1 1 d . . .
H15 H 0.3140 0.2713 0.1819 0.030 Uiso 1 1 calc R . .
C16 C 0.40107(19) 0.22769(11) 0.25003(15) 0.0310(7) Uani 1 1 d . . .
H16 H 0.4354 0.2208 0.2197 0.037 Uiso 1 1 calc R . .
C17 C 0.42409(19) 0.20803(11) 0.31681(16) 0.0290(6) Uani 1 1 d . . .
H17 H 0.4743 0.1880 0.3330 0.035 Uiso 1 1 calc R . .
C18 C 0.37218(18) 0.21836(10) 0.35927(15) 0.0245(6) Uani 1 1 d . . .
H18 H 0.3887 0.2062 0.4057 0.029 Uiso 1 1 calc R . .
C19 C 0.01577(18) 0.22566(10) 0.38760(13) 0.0208(5) Uani 1 1 d . . .
C20 C -0.05210(17) 0.26150(10) 0.37407(13) 0.0204(5) Uani 1 1 d . . .
C21 C -0.13569(18) 0.24256(11) 0.35737(13) 0.0255(6) Uani 1 1 d . . .
H21 H -0.1820 0.2660 0.3489 0.031 Uiso 1 1 calc R . .
C22 C -0.1530(2) 0.19049(11) 0.35288(15) 0.0308(7) Uani 1 1 d . . .
H22 H -0.2103 0.1787 0.3435 0.037 Uiso 1 1 calc R . .
C23 C -0.0873(2) 0.15624(11) 0.36206(15) 0.0329(7) Uani 1 1 d . . .
H23 H -0.0988 0.1206 0.3572 0.039 Uiso 1 1 calc R . .
C24 C -0.0032(2) 0.17387(11) 0.37862(15) 0.0292(6) Uani 1 1 d . . .
H24 H 0.0420 0.1500 0.3839 0.035 Uiso 1 1 calc R . .
C25 C 0.26518(16) 0.40534(9) 0.47545(12) 0.0147(5) Uani 1 1 d . . .
C26 C 0.19265(16) 0.29970(9) 0.24083(13) 0.0171(5) Uani 1 1 d . . .
C27 C -0.03818(16) 0.32005(10) 0.37954(12) 0.0176(5) Uani 1 1 d . . .
C28 C 0.24016(16) 0.46117(9) 0.48357(12) 0.0159(5) Uani 1 1 d . . .
C29 C 0.29613(18) 0.50061(9) 0.50890(14) 0.0197(5) Uani 1 1 d . . .
H29 H 0.3560 0.4959 0.5172 0.024 Uiso 1 1 calc R . .
C30 C 0.26319(18) 0.54758(9) 0.52206(13) 0.0220(6) Uani 1 1 d . . .
H30 H 0.3004 0.5754 0.5395 0.026 Uiso 1 1 calc R . .
C31 C 0.17578(18) 0.55311(10) 0.50936(13) 0.0222(6) Uani 1 1 d . . .
H31 H 0.1520 0.5843 0.5198 0.027 Uiso 1 1 calc R . .
C32 C 0.12376(17) 0.51254(9) 0.48119(12) 0.0174(5) Uani 1 1 d . . .
H32 H 0.0636 0.5167 0.4711 0.021 Uiso 1 1 calc R . .
C33 C 0.34985(16) 0.40094(9) 0.45623(13) 0.0167(5) Uani 1 1 d . . .
C34 C 0.42901(17) 0.40704(9) 0.50436(14) 0.0207(5) Uani 1 1 d . . .
H34 H 0.4331 0.4140 0.5516 0.025 Uiso 1 1 calc R . .
C35 C 0.50214(18) 0.40267(11) 0.48166(15) 0.0265(6) Uani 1 1 d . . .
H35 H 0.5571 0.4072 0.5132 0.032 Uiso 1 1 calc R . .
C36 C 0.49412(18) 0.39162(11) 0.41267(16) 0.0290(6) Uani 1 1 d . . .
H36 H 0.5433 0.3877 0.3964 0.035 Uiso 1 1 calc R . .
C37 C 0.41332(17) 0.38639(10) 0.36809(14) 0.0221(6) Uani 1 1 d . . .
H37 H 0.4078 0.3791 0.3207 0.026 Uiso 1 1 calc R . .
C38 C 0.21155(16) 0.33935(9) 0.19000(13) 0.0173(5) Uani 1 1 d . . .
C39 C 0.19911(19) 0.33228(10) 0.11990(13) 0.0245(6) Uani 1 1 d . . .
H39 H 0.1716 0.3023 0.0977 0.029 Uiso 1 1 calc R . .
C40 C 0.2274(2) 0.36961(11) 0.08229(14) 0.0296(6) Uani 1 1 d . . .
H40 H 0.2200 0.3655 0.0339 0.035 Uiso 1 1 calc R . .
C41 C 0.2665(2) 0.41270(11) 0.11606(15) 0.0296(6) Uani 1 1 d . . .
H41 H 0.2884 0.4381 0.0917 0.036 Uiso 1 1 calc R . .
C42 C 0.27343(18) 0.41859(10) 0.18554(14) 0.0221(6) Uani 1 1 d . . .
H42 H 0.2985 0.4490 0.2082 0.027 Uiso 1 1 calc R . .
C43 C 0.11685(17) 0.26350(9) 0.20784(13) 0.0189(5) Uani 1 1 d . . .
C44 C 0.12397(18) 0.22195(10) 0.16728(13) 0.0236(6) Uani 1 1 d . . .
H44 H 0.1756 0.2154 0.1554 0.028 Uiso 1 1 calc R . .
C45 C 0.0539(2) 0.18999(11) 0.14432(15) 0.0320(7) Uani 1 1 d . . .
H45 H 0.0572 0.1610 0.1167 0.038 Uiso 1 1 calc R . .
C46 C -0.0201(2) 0.20046(11) 0.16174(15) 0.0324(7) Uani 1 1 d . . .
H46 H -0.0682 0.1785 0.1470 0.039 Uiso 1 1 calc R . .
C47 C -0.02379(18) 0.24318(10) 0.20083(13) 0.0236(6) Uani 1 1 d . . .
H47 H -0.0754 0.2509 0.2121 0.028 Uiso 1 1 calc R . .
C48 C -0.11148(17) 0.34748(10) 0.32667(13) 0.0208(5) Uani 1 1 d . . .
C49 C -0.18848(17) 0.36182(11) 0.33757(14) 0.0255(6) Uani 1 1 d . . .
H49 H -0.1997 0.3551 0.3808 0.031 Uiso 1 1 calc R . .
C50 C -0.24905(19) 0.38602(13) 0.28517(15) 0.0347(7) Uani 1 1 d . . .
H50 H -0.3021 0.3963 0.2921 0.042 Uiso 1 1 calc R . .
C51 C -0.2316(2) 0.39507(13) 0.22264(16) 0.0365(7) Uani 1 1 d . . .
H51 H -0.2728 0.4111 0.1856 0.044 Uiso 1 1 calc R . .
C52 C -0.15329(18) 0.38034(12) 0.21483(14) 0.0296(6) Uani 1 1 d . . .
H52 H -0.1411 0.3868 0.1719 0.035 Uiso 1 1 calc R . .
C53 C -0.02835(16) 0.33724(9) 0.45493(12) 0.0165(5) Uani 1 1 d . . .
C54 C -0.07081(16) 0.31435(10) 0.49824(13) 0.0192(5) Uani 1 1 d . . .
H54 H -0.1122 0.2885 0.4811 0.023 Uiso 1 1 calc R . .
C55 C -0.05229(18) 0.32961(10) 0.56659(13) 0.0224(6) Uani 1 1 d . . .
H55 H -0.0812 0.3146 0.5969 0.027 Uiso 1 1 calc R . .
C56 C 0.00918(17) 0.36720(10) 0.59062(13) 0.0221(6) Uani 1 1 d . . .
H56 H 0.0239 0.3778 0.6377 0.027 Uiso 1 1 calc R . .
C57 C 0.04840(16) 0.38886(9) 0.54450(13) 0.0180(5) Uani 1 1 d . . .
H57 H 0.0897 0.4150 0.5605 0.022 Uiso 1 1 calc R . .
C58 C -0.04139(18) 0.49221(10) 0.34625(13) 0.0201(5) Uani 1 1 d . . .
C59 C -0.13379(18) 0.50802(11) 0.32632(15) 0.0268(6) Uani 1 1 d . . .
H59A H -0.1376 0.5454 0.3252 0.040 Uiso 1 1 calc R . .
H59B H -0.1614 0.4947 0.3604 0.040 Uiso 1 1 calc R . .
H59C H -0.1626 0.4943 0.2804 0.040 Uiso 1 1 calc R . .
C60 C 0.02799(18) 0.40031(10) 0.12865(14) 0.0231(6) Uani 1 1 d . . .
C61 C -0.0092(2) 0.39294(14) 0.05199(15) 0.0399(8) Uani 1 1 d . . .
H61A H -0.0677 0.4062 0.0380 0.060 Uiso 1 1 calc R . .
H61B H -0.0096 0.3564 0.0409 0.060 Uiso 1 1 calc R . .
H61C H 0.0256 0.4114 0.0270 0.060 Uiso 1 1 calc R . .
C62 C 0.1546(2) 0.52671(11) 0.08597(15) 0.0335(7) Uani 1 1 d . . .
H62A H 0.1040 0.5473 0.0641 0.050 Uiso 1 1 calc R . .
H62B H 0.1401 0.4903 0.0798 0.050 Uiso 1 1 calc R . .
H62C H 0.2003 0.5346 0.0645 0.050 Uiso 1 1 calc R . .
C63 C 0.1965(2) 0.59224(11) 0.16743(16) 0.0342(7) Uani 1 1 d . . .
H63A H 0.1422 0.6108 0.1480 0.041 Uiso 1 1 calc R . .
H63B H 0.2381 0.6037 0.1427 0.041 Uiso 1 1 calc R . .
C64 C 0.2303(2) 0.60337(11) 0.24364(16) 0.0324(7) Uani 1 1 d . . .
H64A H 0.2840 0.5842 0.2633 0.039 Uiso 1 1 calc R . .
H64B H 0.2426 0.6403 0.2510 0.039 Uiso 1 1 calc R . .
C65 C 0.1944(2) 0.59923(12) 0.34912(16) 0.0373(8) Uani 1 1 d . . .
H65A H 0.2490 0.5820 0.3699 0.056 Uiso 1 1 calc R . .
H65B H 0.1515 0.5870 0.3713 0.056 Uiso 1 1 calc R . .
H65C H 0.2018 0.6362 0.3559 0.056 Uiso 1 1 calc R . .
C66 C -0.1493(3) 0.58717(15) 0.1585(2) 0.0530(11) Uani 1 1 d . . .
F1 F -0.16301(18) 0.62710(9) 0.11649(13) 0.0773(8) Uani 1 1 d . . .
F2 F -0.1075(2) 0.60292(9) 0.22147(12) 0.0793(9) Uani 1 1 d . . .
F3 F -0.22372(17) 0.56994(11) 0.16308(16) 0.0880(10) Uani 1 1 d . . .
F7 F 0.5359(2) 0.55327(12) 0.21392(15) 0.0941(10) Uani 1 1 d . . .
F8 F 0.4015(2) 0.54976(17) 0.18476(17) 0.1208(14) Uani 1 1 d . . .
C67A C 0.8627(7) 0.7561(3) 0.0598(5) 0.042(2) Uani 0.50 1 d PD A 1
F4A F 0.8164(5) 0.7329(2) 0.0958(3) 0.087(2) Uani 0.50 1 d PD A 1
F5A F 0.8997(4) 0.7207(3) 0.0308(3) 0.0574(15) Uani 0.50 1 d PD A 1
F6A F 0.9230(7) 0.7837(6) 0.1018(8) 0.067(4) Uani 0.50 1 d PD A 1
C67B C 0.8931(6) 0.7610(3) 0.0418(5) 0.034(2) Uani 0.50 1 d PD A 2
F4B F 0.8658(5) 0.7207(2) 0.0693(4) 0.084(2) Uani 0.50 1 d PD A 2
F5B F 0.9318(3) 0.7435(2) -0.0032(3) 0.0585(13) Uani 0.50 1 d PD A 2
F6B F 0.9505(7) 0.7833(5) 0.0925(8) 0.056(3) Uani 0.50 1 d PD A 2
C68A C 0.4647(5) 0.5538(4) 0.2351(5) 0.045(2) Uani 0.50 1 d P B 1
F9A F 0.4535(6) 0.59985(19) 0.2578(4) 0.110(2) Uani 0.50 1 d P B 1
O19A O 0.4783(5) 0.4588(2) 0.2640(3) 0.0710(18) Uani 0.50 1 d P B 1
S3A S 0.4708(2) 0.50692(12) 0.30080(18) 0.0359(7) Uani 0.50 1 d P B 1
F9B F 0.4693(5) 0.4816(4) 0.1940(4) 0.139(4) Uani 0.50 1 d P B 2
C68B C 0.4773(9) 0.5239(5) 0.2218(7) 0.085(4) Uani 0.50 1 d P B 2
O19B O 0.4745(4) 0.57320(19) 0.3340(3) 0.0720(19) Uani 0.50 1 d P B 2
S3B S 0.4715(3) 0.52289(12) 0.3161(2) 0.0393(8) Uani 0.50 1 d P B 2
Fe1 Fe 0.08083(2) 0.407902(12) 0.399646(17) 0.01322(9) Uani 1 1 d . . .
Fe2 Fe 0.21645(2) 0.398007(12) 0.321436(17) 0.01320(9) Uani 1 1 d . . .
Fe3 Fe 0.03988(2) 0.349128(13) 0.266135(17) 0.01463(9) Uani 1 1 d . . .
N1 N 0.15456(13) 0.46734(7) 0.46742(10) 0.0161(4) Uani 1 1 d . . .
N2 N 0.34230(13) 0.39120(7) 0.38892(11) 0.0168(4) Uani 1 1 d . . .
N3 N 0.24576(14) 0.38255(8) 0.22253(11) 0.0174(4) Uani 1 1 d . . .
N4 N 0.04379(14) 0.27425(8) 0.22349(11) 0.0193(5) Uani 1 1 d . . .
N5 N -0.09357(14) 0.35719(9) 0.26591(10) 0.0204(5) Uani 1 1 d . . .
N6 N 0.03012(13) 0.37420(8) 0.47770(10) 0.0160(4) Uani 1 1 d . . .
O1 O 0.20080(11) 0.38516(6) 0.41976(8) 0.0143(3) Uani 1 1 d . . .
O2 O 0.03723(11) 0.33585(6) 0.36345(8) 0.0152(3) Uani 1 1 d . . .
O3 O 0.16817(11) 0.32869(6) 0.29143(8) 0.0147(3) Uani 1 1 d . . .
O4 O 0.09065(11) 0.41285(6) 0.30536(8) 0.0147(3) Uani 1 1 d . . .
O5 O 0.22869(12) 0.46914(6) 0.31280(9) 0.0183(4) Uani 1 1 d . . .
O6 O -0.02352(11) 0.45039(6) 0.38207(9) 0.0183(4) Uani 1 1 d . . .
O7 O 0.01297(12) 0.51825(7) 0.32906(9) 0.0219(4) Uani 1 1 d . . .
O8 O 0.00389(12) 0.36688(7) 0.16726(9) 0.0206(4) Uani 1 1 d . . .
O9 O 0.07661(13) 0.43594(7) 0.15136(9) 0.0251(4) Uani 1 1 d . . .
O10 O 0.16716(13) 0.58827(7) 0.27726(10) 0.0261(4) Uani 1 1 d . . .
O11 O 0.18278(13) 0.53832(7) 0.15859(9) 0.0266(4) Uani 1 1 d . . .
O12 O -0.08581(14) 0.49531(7) 0.17404(11) 0.0328(5) Uani 1 1 d . . .
O13 O -0.00636(14) 0.56163(8) 0.13822(12) 0.0397(5) Uani 1 1 d . . .
O14 O -0.13714(18) 0.53044(11) 0.05761(11) 0.0563(7) Uani 1 1 d . . .
O15 O 0.73878(15) 0.76817(8) -0.04755(12) 0.0424(6) Uani 1 1 d . A .
O16 O 0.84605(17) 0.83289(14) -0.03527(13) 0.0696(9) Uani 1 1 d . A .
O17 O 0.76957(19) 0.82846(11) 0.04748(16) 0.0662(9) Uani 1 1 d . A .
O18 O 0.39404(17) 0.50128(13) 0.31204(17) 0.0726(10) Uani 1 1 d . . .
O20 O 0.5478(2) 0.50749(17) 0.35147(18) 0.0991(14) Uani 1 1 d . . .
S1 S -0.08926(5) 0.53773(3) 0.12742(4) 0.02983(17) Uani 1 1 d . . .
S2 S 0.79890(5) 0.80091(3) -0.00158(4) 0.02599(16) Uani 1 1 d . . .
Sr1 Sr 0.089724(16) 0.502500(8) 0.239237(12) 0.01756(7) Uani 1 1 d . . .
H1 H 0.276(2) 0.4829(14) 0.3174(18) 0.039(10) Uiso 1 1 d . . .

loop_
_atom_site_aniso_label
_atom_site_aniso_U_11
_atom_site_aniso_U_22
_atom_site_aniso_U_33
_atom_site_aniso_U_23
_atom_site_aniso_U_13
_atom_site_aniso_U_12
C1 0.0249(14) 0.0111(11) 0.0168(12) 0.0047(9) 0.0012(11) 0.0004(10)
C2 0.0242(14) 0.0108(11) 0.0189(12) 0.0037(9) 0.0033(11) -0.0001(10)
C3 0.0251(14) 0.0081(10) 0.0223(13) 0.0035(9) 0.0060(11) 0.0030(10)
C4 0.0271(15) 0.0113(11) 0.0173(12) -0.0009(9) 0.0008(11) -0.0022(10)
C5 0.0270(14) 0.0130(11) 0.0193(12) 0.0016(10) 0.0045(11) -0.0040(10)
C6 0.0233(14) 0.0144(11) 0.0184(12) 0.0030(10) 0.0052(11) -0.0012(10)
C7 0.0173(13) 0.0191(12) 0.0183(12) 0.0002(10) 0.0030(10) 0.0004(10)
C8 0.0134(12) 0.0171(11) 0.0160(12) 0.0016(9) 0.0031(10) 0.0025(9)
C9 0.0144(13) 0.0183(12) 0.0189(12) 0.0001(10) 0.0000(10) 0.0012(9)
C10 0.0244(15) 0.0295(14) 0.0167(13) -0.0048(11) 0.0036(11) -0.0004(11)
C11 0.0330(16) 0.0291(14) 0.0180(13) 0.0045(11) 0.0066(12) -0.0006(12)
C12 0.0282(15) 0.0226(13) 0.0205(13) 0.0039(11) 0.0037(12) -0.0032(11)
C13 0.0242(14) 0.0102(11) 0.0248(13) -0.0049(10) 0.0064(11) -0.0044(10)
C14 0.0229(14) 0.0105(11) 0.0218(13) -0.0054(10) 0.0066(11) -0.0037(10)
C15 0.0253(15) 0.0248(13) 0.0245(14) -0.0034(11) 0.0062(12) 0.0011(11)
C16 0.0315(17) 0.0333(16) 0.0311(15) -0.0109(13) 0.0135(13) 0.0037(13)
C17 0.0228(15) 0.0245(14) 0.0372(16) -0.0017(12) 0.0042(13) 0.0059(11)
C18 0.0265(15) 0.0181(12) 0.0270(14) -0.0006(11) 0.0040(12) -0.0004(11)
C19 0.0283(15) 0.0195(12) 0.0157(12) -0.0041(10) 0.0079(11) -0.0086(11)
C20 0.0255(14) 0.0250(13) 0.0128(12) -0.0040(10) 0.0089(11) -0.0108(11)
C21 0.0267(15) 0.0323(15) 0.0181(13) -0.0028(11) 0.0072(12) -0.0105(12)
C22 0.0328(17) 0.0351(16) 0.0255(14) -0.0047(12) 0.0098(13) -0.0173(13)
C23 0.0433(19) 0.0250(15) 0.0301(16) -0.0082(12) 0.0095(14) -0.0202(13)
C24 0.0393(18) 0.0218(14) 0.0270(14) -0.0045(11) 0.0102(13) -0.0111(12)
C25 0.0134(12) 0.0138(11) 0.0140(11) -0.0012(9) -0.0012(10) -0.0016(9)
C26 0.0203(13) 0.0150(11) 0.0167(12) -0.0016(9) 0.0064(10) -0.0021(10)
C27 0.0179(13) 0.0213(12) 0.0158(12) -0.0016(10) 0.0081(10) -0.0038(10)
C28 0.0186(13) 0.0156(11) 0.0123(11) 0.0007(9) 0.0023(10) -0.0006(10)
C29 0.0203(14) 0.0153(12) 0.0214(13) -0.0019(10) 0.0020(11) -0.0015(10)
C30 0.0263(15) 0.0149(12) 0.0221(13) -0.0025(10) 0.0020(11) -0.0029(10)
C31 0.0296(15) 0.0159(12) 0.0193(13) -0.0024(10) 0.0039(11) 0.0035(11)
C32 0.0184(13) 0.0178(12) 0.0156(12) 0.0015(10) 0.0041(10) 0.0037(10)
C33 0.0190(13) 0.0109(11) 0.0195(12) 0.0049(9) 0.0043(11) 0.0012(9)
C34 0.0176(13) 0.0201(12) 0.0227(13) 0.0043(10) 0.0028(11) 0.0012(10)
C35 0.0183(14) 0.0297(15) 0.0296(15) 0.0064(12) 0.0031(12) -0.0006(11)
C36 0.0184(14) 0.0356(16) 0.0338(16) 0.0076(13) 0.0086(13) 0.0034(12)
C37 0.0212(14) 0.0234(13) 0.0229(13) 0.0015(11) 0.0083(11) 0.0034(11)
C38 0.0198(13) 0.0151(11) 0.0192(12) -0.0008(10) 0.0091(11) -0.0007(10)
C39 0.0320(16) 0.0242(13) 0.0187(13) -0.0041(11) 0.0095(12) -0.0030(11)
C40 0.0424(18) 0.0277(14) 0.0215(14) 0.0006(12) 0.0137(13) 0.0010(13)
C41 0.0399(18) 0.0235(14) 0.0312(15) 0.0044(12) 0.0197(14) -0.0026(12)
C42 0.0287(15) 0.0162(12) 0.0249(14) 0.0002(10) 0.0132(12) -0.0029(11)
C43 0.0253(14) 0.0145(11) 0.0158(12) 0.0010(9) 0.0039(11) -0.0041(10)
C44 0.0301(15) 0.0187(12) 0.0234(13) -0.0060(11) 0.0099(12) -0.0048(11)
C45 0.0424(19) 0.0218(14) 0.0334(16) -0.0132(12) 0.0132(14) -0.0113(13)
C46 0.0369(18) 0.0278(15) 0.0338(16) -0.0129(13) 0.0117(14) -0.0179(13)
C47 0.0257(15) 0.0231(13) 0.0224(13) -0.0035(11) 0.0071(12) -0.0081(11)
C48 0.0194(14) 0.0254(13) 0.0169(12) -0.0033(10) 0.0035(11) -0.0072(10)
C49 0.0185(14) 0.0362(15) 0.0211(13) -0.0022(12) 0.0045(11) -0.0055(12)
C50 0.0164(14) 0.058(2) 0.0280(15) 0.0001(14) 0.0033(12) -0.0003(14)
C51 0.0227(16) 0.057(2) 0.0263(15) 0.0066(14) 0.0012(13) 0.0055(14)
C52 0.0216(15) 0.0472(18) 0.0173(13) 0.0009(12) 0.0010(12) -0.0013(13)
C53 0.0143(12) 0.0209(12) 0.0130(11) 0.0005(10) 0.0018(10) -0.0001(10)
C54 0.0186(13) 0.0205(12) 0.0185(12) 0.0010(10) 0.0050(10) -0.0026(10)
C55 0.0275(15) 0.0223(13) 0.0201(13) 0.0037(10) 0.0111(12) 0.0012(11)
C56 0.0262(15) 0.0252(13) 0.0144(12) -0.0015(10) 0.0044(11) 0.0008(11)
C57 0.0180(13) 0.0178(12) 0.0158(12) -0.0008(10) 0.0008(10) 0.0007(10)
C58 0.0249(14) 0.0222(13) 0.0124(12) -0.0013(10) 0.0035(11) 0.0074(11)
C59 0.0221(15) 0.0352(15) 0.0214(14) 0.0055(12) 0.0035(12) 0.0088(12)
C60 0.0279(15) 0.0235(13) 0.0185(13) 0.0042(11) 0.0072(12) 0.0048(11)
C61 0.0404(19) 0.056(2) 0.0193(15) 0.0079(14) 0.0017(14) -0.0098(16)
C62 0.055(2) 0.0273(15) 0.0210(14) 0.0030(12) 0.0155(14) -0.0027(14)
C63 0.053(2) 0.0196(14) 0.0342(16) 0.0039(12) 0.0181(15) -0.0062(13)
C64 0.0404(19) 0.0242(14) 0.0352(17) -0.0012(12) 0.0145(14) -0.0074(13)
C65 0.051(2) 0.0308(16) 0.0303(16) -0.0054(13) 0.0121(15) -0.0066(14)
C66 0.070(3) 0.047(2) 0.051(2) 0.0260(18) 0.032(2) 0.034(2)
F1 0.103(2) 0.0669(15) 0.0780(16) 0.0499(14) 0.0516(15) 0.0581(15)
F2 0.156(3) 0.0464(13) 0.0437(13) 0.0039(10) 0.0409(16) 0.0427(15)
F3 0.0718(18) 0.103(2) 0.110(2) 0.0569(18) 0.0614(17) 0.0520(16)
F7 0.103(2) 0.108(2) 0.086(2) 0.0071(17) 0.0509(18) -0.0387(19)
F8 0.099(3) 0.180(4) 0.076(2) 0.063(2) 0.012(2) -0.008(2)
C67A 0.056(7) 0.027(6) 0.037(5) -0.008(4) 0.003(4) 0.007(4)
F4A 0.142(6) 0.040(3) 0.096(5) 0.031(3) 0.059(4) 0.014(3)
F5A 0.056(3) 0.059(4) 0.046(3) -0.022(3) -0.005(3) 0.030(3)
F6A 0.073(8) 0.047(4) 0.050(4) -0.010(3) -0.034(5) 0.023(5)
C67B 0.046(6) 0.019(4) 0.032(5) 0.000(3) 0.000(4) -0.003(4)
F4B 0.110(6) 0.028(3) 0.089(6) 0.039(3) -0.013(4) -0.013(3)
F5B 0.043(3) 0.065(3) 0.058(3) -0.014(3) -0.002(2) 0.036(2)
F6B 0.045(5) 0.034(3) 0.064(5) -0.015(3) -0.028(4) 0.011(4)
C68A 0.032(4) 0.053(5) 0.047(5) 0.029(4) 0.005(4) -0.013(4)
F9A 0.186(7) 0.037(3) 0.138(6) 0.007(3) 0.094(5) -0.006(4)
O19A 0.117(6) 0.041(3) 0.054(3) -0.003(3) 0.020(4) -0.028(3)
S3A 0.0310(11) 0.045(2) 0.0303(15) 0.0038(12) 0.0054(10) -0.0125(14)
F9B 0.151(7) 0.169(8) 0.131(6) -0.102(6) 0.093(6) -0.084(6)
C68B 0.074(8) 0.073(8) 0.087(8) 0.005(7) -0.014(6) -0.043(7)
O19B 0.097(5) 0.030(3) 0.067(4) -0.015(3) -0.015(3) -0.007(3)
S3B 0.0450(13) 0.0249(15) 0.0409(18) -0.0021(10) -0.0003(13) -0.0064(12)
Fe1 0.01378(18) 0.01329(17) 0.01202(17) -0.00028(13) 0.00260(14) -0.00092(13)
Fe2 0.01510(19) 0.01013(16) 0.01432(17) -0.00060(13) 0.00396(14) -0.00128(13)
Fe3 0.01646(19) 0.01507(17) 0.01220(17) -0.00133(13) 0.00368(14) -0.00297(13)
N1 0.0175(11) 0.0145(10) 0.0159(10) 0.0002(8) 0.0039(9) 0.0005(8)
N2 0.0189(11) 0.0109(9) 0.0200(11) 0.0013(8) 0.0044(9) 0.0013(8)
N3 0.0194(11) 0.0144(10) 0.0195(11) -0.0001(8) 0.0073(9) -0.0010(8)
N4 0.0244(12) 0.0173(10) 0.0160(10) -0.0019(8) 0.0052(9) -0.0041(9)
N5 0.0176(11) 0.0283(12) 0.0138(10) -0.0006(9) 0.0016(9) -0.0043(9)
N6 0.0164(11) 0.0170(10) 0.0139(10) 0.0004(8) 0.0029(8) 0.0010(8)
O1 0.0153(9) 0.0122(8) 0.0134(8) -0.0003(6) 0.0007(7) -0.0012(6)
O2 0.0161(9) 0.0149(8) 0.0145(8) -0.0001(7) 0.0041(7) -0.0036(7)
O3 0.0183(9) 0.0139(8) 0.0124(8) -0.0017(6) 0.0049(7) -0.0005(7)
O4 0.0162(9) 0.0132(8) 0.0146(8) 0.0004(6) 0.0042(7) -0.0001(7)
O5 0.0193(10) 0.0123(8) 0.0233(9) 0.0006(7) 0.0061(8) -0.0021(7)
O6 0.0172(9) 0.0202(9) 0.0168(8) 0.0015(7) 0.0037(7) 0.0016(7)
O7 0.0241(10) 0.0221(9) 0.0202(9) 0.0011(7) 0.0071(8) 0.0025(8)
O8 0.0247(10) 0.0231(9) 0.0132(8) 0.0004(7) 0.0038(7) -0.0026(8)
O9 0.0356(11) 0.0171(9) 0.0257(10) 0.0001(8) 0.0135(9) -0.0018(8)
O10 0.0380(12) 0.0176(9) 0.0240(10) -0.0010(8) 0.0106(9) -0.0044(8)
O11 0.0413(12) 0.0193(9) 0.0218(9) 0.0038(7) 0.0130(9) 0.0001(8)
O12 0.0377(13) 0.0299(11) 0.0297(11) 0.0037(9) 0.0076(10) 0.0071(9)
O13 0.0339(13) 0.0355(12) 0.0450(13) 0.0116(10) 0.0031(10) 0.0053(10)
O14 0.0587(17) 0.0798(19) 0.0212(11) 0.0023(12) -0.0047(11) -0.0009(15)
O15 0.0423(14) 0.0293(11) 0.0492(14) -0.0131(10) 0.0020(11) 0.0049(10)
O16 0.0460(17) 0.121(3) 0.0392(14) 0.0190(16) 0.0075(13) -0.0353(17)
O17 0.0649(19) 0.0697(19) 0.080(2) -0.0453(16) 0.0473(16) -0.0174(15)
O18 0.0312(15) 0.107(3) 0.075(2) 0.0358(18) 0.0058(14) -0.0187(15)
O20 0.0335(18) 0.180(4) 0.072(2) 0.026(2) -0.0048(16) -0.038(2)
S1 0.0321(4) 0.0372(4) 0.0185(3) 0.0044(3) 0.0040(3) 0.0099(3)
S2 0.0260(4) 0.0248(3) 0.0303(4) -0.0059(3) 0.0130(3) 0.0027(3)
Sr1 0.02172(14) 0.01395(12) 0.01716(13) 0.00279(9) 0.00562(10) 0.00202(9)

loop_
_atom_type_symbol
_atom_type_description
_atom_type_scat_dispersion_real
_atom_type_scat_dispersion_imag
_atom_type_scat_source
C C 0.0033 0.0016 'International Tables Vol C Tables 4.2.6.8 and 6.1.1.4'
H H 0.0000 0.0000 'International Tables Vol C Tables 4.2.6.8 and 6.1.1.4'
N N 0.0061 0.0033 'International Tables Vol C Tables 4.2.6.8 and 6.1.1.4'
O O 0.0106 0.0060 'International Tables Vol C Tables 4.2.6.8 and 6.1.1.4'
Sr Sr -1.5307 3.2498 'International Tables Vol C Tables 4.2.6.8 and 6.1.1.4'
Fe Fe 0.3463 0.8444 'International Tables Vol C Tables 4.2.6.8 and 6.1.1.4'
S S 0.1246 0.1234 'International Tables Vol C Tables 4.2.6.8 and 6.1.1.4'
F F 0.0171 0.0103 'International Tables Vol C Tables 4.2.6.8 and 6.1.1.4'

loop_
_geom_angle_atom_site_label_1
_geom_angle_atom_site_label_2
_geom_angle_atom_site_label_3
_geom_angle
C6 C1 C2 119.4(2)
C6 C1 C7 118.3(2)
C2 C1 C7 122.2(2)
C3 C2 C1 120.1(2)
C2 C3 C4 120.1(2)
C2 C3 C13 119.9(2)
C4 C3 C13 119.9(2)
C5 C4 C3 120.2(2)
C4 C5 C6 119.2(2)
C4 C5 C19 120.2(2)
C6 C5 C19 120.4(2)
C1 C6 C5 120.8(2)
C12 C7 C8 118.5(2)
C12 C7 C1 117.3(2)
C8 C7 C1 124.2(2)
C9 C8 C7 118.2(2)
C9 C8 C25 118.7(2)
C7 C8 C25 123.0(2)
C10 C9 C8 121.9(2)
C11 C10 C9 119.7(2)
C12 C11 C10 119.2(3)
C11 C12 C7 122.4(2)
C18 C13 C14 119.3(2)
C18 C13 C3 118.2(2)
C14 C13 C3 122.5(2)
C15 C14 C13 117.9(2)
C15 C14 C26 119.4(2)
C13 C14 C26 122.7(2)
C16 C15 C14 121.8(3)
C17 C16 C15 120.2(3)
C18 C17 C16 118.3(3)
C17 C18 C13 122.4(3)
C24 C19 C20 119.1(3)
C24 C19 C5 118.7(3)
C20 C19 C5 122.2(2)
C21 C20 C19 117.9(2)
C21 C20 C27 118.8(2)
C19 C20 C27 123.3(2)
C22 C21 C20 122.0(3)
C23 C22 C21 119.7(3)
C22 C23 C24 119.7(3)
C19 C24 C23 121.5(3)
O1 C25 C33 107.25(19)
O1 C25 C28 106.22(19)
C33 C25 C28 112.37(19)
O1 C25 C8 111.84(19)
C33 C25 C8 111.67(19)
C28 C25 C8 107.41(19)
O3 C26 C38 105.16(18)
O3 C26 C43 106.6(2)
C38 C26 C43 114.1(2)
O3 C26 C14 114.23(19)
C38 C26 C14 107.9(2)
C43 C26 C14 108.98(19)
O2 C27 C48 105.28(19)
O2 C27 C53 106.04(19)
C48 C27 C53 113.0(2)
O2 C27 C20 113.1(2)
C48 C27 C20 110.0(2)
C53 C27 C20 109.36(19)
N1 C28 C29 122.2(2)
N1 C28 C25 112.0(2)
C29 C28 C25 125.7(2)
C28 C29 C30 118.7(3)
C31 C30 C29 119.2(2)
C32 C31 C30 118.7(2)
N1 C32 C31 122.7(2)
N2 C33 C34 122.0(2)
N2 C33 C25 115.2(2)
C34 C33 C25 122.8(2)
C33 C34 C35 118.4(3)
C36 C35 C34 119.4(3)
C37 C36 C35 118.7(3)
N2 C37 C36 122.7(3)
N3 C38 C39 122.2(2)
N3 C38 C26 112.0(2)
C39 C38 C26 125.8(2)
C38 C39 C40 118.9(3)
C41 C40 C39 119.1(3)
C42 C41 C40 119.2(3)
N3 C42 C41 122.1(2)
N4 C43 C44 121.8(2)
N4 C43 C26 115.1(2)
C44 C43 C26 123.0(2)
C43 C44 C45 118.4(3)
C46 C45 C44 119.7(3)
C45 C46 C47 119.1(3)
N4 C47 C46 121.6(3)
N5 C48 C49 121.4(2)
N5 C48 C27 113.0(2)
C49 C48 C27 125.6(2)
C50 C49 C48 119.5(3)
C51 C50 C49 119.2(3)
C50 C51 C52 118.8(3)
N5 C52 C51 122.3(3)
N6 C53 C54 121.7(2)
N6 C53 C27 114.5(2)
C54 C53 C27 123.6(2)
C55 C54 C53 119.2(2)
C54 C55 C56 119.2(2)
C57 C56 C55 118.6(2)
N6 C57 C56 122.3(2)
O7 C58 O6 123.3(2)
O7 C58 C59 120.9(2)
O6 C58 C59 115.7(2)
O9 C60 O8 124.1(2)
O9 C60 C61 121.0(2)
O8 C60 C61 114.9(2)
O11 C63 C64 108.5(2)
O10 C64 C63 108.4(2)
F3 C66 F1 108.4(3)
F3 C66 F2 106.3(3)
F1 C66 F2 108.4(4)
F3 C66 S1 111.6(3)
F1 C66 S1 110.7(3)
F2 C66 S1 111.3(3)
C68B F7 C68A 38.8(7)
C68A F8 C68B 37.3(6)
F6A C67A F5A 108.4(10)
F6A C67A F4A 109.7(10)
F5A C67A F4A 108.4(9)
F6A C67A S2 105.6(10)
F5A C67A S2 113.6(8)
F4A C67A S2 111.2(7)
F6B C67B F5B 108.2(9)
F6B C67B F4B 106.2(11)
F5B C67B F4B 106.7(8)
F6B C67B S2 115.7(8)
F5B C67B S2 111.4(6)
F4B C67B S2 108.3(8)
F8 C68A F9A 101.5(8)
F8 C68A F7 109.9(7)
F9A C68A F7 109.5(7)
F8 C68A S3A 114.2(6)
F9A C68A S3A 110.9(7)
F7 C68A S3A 110.5(6)
O18 S3A O20 125.4(3)
O18 S3A O19A 101.5(4)
O20 S3A O19A 101.2(4)
O18 S3A C68A 109.6(4)
O20 S3A C68A 113.0(4)
O19A S3A C68A 102.2(5)
F9B C68B F7 118.5(14)
F9B C68B F8 102.8(9)
F7 C68B F8 102.8(9)
F9B C68B S3B 114.1(9)
F7 C68B S3B 112.0(8)
F8 C68B S3B 104.5(10)
O20 S3B O19B 101.2(4)
O20 S3B O18 128.8(4)
O19B S3B O18 112.4(5)
O20 S3B C68B 103.9(5)
O19B S3B C68B 103.9(5)
O18 S3B C68B 104.1(4)
O4 Fe1 O1 82.95(7)
O4 Fe1 O6 94.91(7)
O1 Fe1 O6 163.37(7)
O4 Fe1 O2 80.32(7)
O1 Fe1 O2 91.25(7)
O6 Fe1 O2 104.70(7)
O4 Fe1 N6 152.38(7)
O1 Fe1 N6 106.51(7)
O6 Fe1 N6 82.94(7)
O2 Fe1 N6 73.70(7)
O4 Fe1 N1 112.22(7)
O1 Fe1 N1 75.23(7)
O6 Fe1 N1 90.51(7)
O2 Fe1 N1 159.69(7)
N6 Fe1 N1 95.36(8)
O5 Fe2 O3 155.42(7)
O5 Fe2 O4 85.63(7)
O3 Fe2 O4 80.17(7)
O5 Fe2 O1 106.84(7)
O3 Fe2 O1 89.91(6)
O4 Fe2 O1 78.44(7)
O5 Fe2 N2 91.92(8)
O3 Fe2 N2 110.18(7)
O4 Fe2 N2 150.77(7)
O1 Fe2 N2 74.44(7)
O5 Fe2 N3 92.51(8)
O3 Fe2 N3 74.17(7)
O4 Fe2 N3 110.66(7)
O1 Fe2 N3 159.43(7)
N2 Fe2 N3 98.54(8)
O5 Fe2 Sr1 42.17(6)
O3 Fe2 Sr1 115.36(5)
O4 Fe2 Sr1 48.96(5)
O1 Fe2 Sr1 110.94(5)
N2 Fe2 Sr1 134.02(5)
N3 Fe2 Sr1 88.00(5)
O4 Fe3 O8 100.54(7)
O4 Fe3 O2 82.73(7)
O8 Fe3 O2 161.64(8)
O4 Fe3 O3 80.43(7)
O8 Fe3 O3 107.93(7)
O2 Fe3 O3 90.42(7)
O4 Fe3 N4 153.50(8)
O8 Fe3 N4 81.16(8)
O2 Fe3 N4 104.03(7)
O3 Fe3 N4 74.01(7)
O4 Fe3 N5 103.41(8)
O8 Fe3 N5 87.42(8)
O2 Fe3 N5 74.28(7)
O3 Fe3 N5 163.41(7)
N4 Fe3 N5 103.08(8)
C32 N1 C28 118.4(2)
C32 N1 Fe1 125.48(17)
C28 N1 Fe1 114.61(15)
C37 N2 C33 118.9(2)
C37 N2 Fe2 124.86(18)
C33 N2 Fe2 115.36(17)
C38 N3 C42 118.4(2)
C38 N3 Fe2 115.31(16)
C42 N3 Fe2 123.67(17)
C43 N4 C47 119.4(2)
C43 N4 Fe3 114.23(16)
C47 N4 Fe3 125.18(19)
C52 N5 C48 118.7(2)
C52 N5 Fe3 123.71(18)
C48 N5 Fe3 116.19(17)
C53 N6 C57 119.0(2)
C53 N6 Fe1 115.15(15)
C57 N6 Fe1 125.77(17)
C25 O1 Fe1 121.86(14)
C25 O1 Fe2 115.62(14)
Fe1 O1 Fe2 97.46(7)
C27 O2 Fe3 121.89(14)
C27 O2 Fe1 114.88(14)
Fe3 O2 Fe1 94.99(7)
C26 O3 Fe2 122.57(14)
C26 O3 Fe3 115.26(14)
Fe2 O3 Fe3 97.20(7)
Fe3 O4 Fe1 101.44(7)
Fe3 O4 Fe2 101.57(7)
Fe1 O4 Fe2 100.54(7)
Fe3 O4 Sr1 127.43(7)
Fe1 O4 Sr1 123.10(7)
Fe2 O4 Sr1 96.54(6)
Fe2 O5 Sr1 107.36(8)
C58 O6 Fe1 128.53(17)
C58 O7 Sr1 130.46(16)
C60 O8 Fe3 134.99(17)
C60 O9 Sr1 136.74(18)
C65 O10 C64 111.0(2)
C65 O10 Sr1 117.86(16)
C64 O10 Sr1 117.12(15)
C63 O11 C62 109.3(2)
C63 O11 Sr1 111.45(16)
C62 O11 Sr1 117.67(17)
S1 O12 Sr1 95.96(11)
S1 O13 Sr1 100.94(11)
S3A O18 S3B 22.01(15)
S3B O20 S3A 21.93(15)
O14 S1 O12 116.77(15)
O14 S1 O13 116.27(16)
O12 S1 O13 111.51(13)
O14 S1 C66 103.44(18)
O12 S1 C66 104.57(15)
O13 S1 C66 101.94(18)
O14 S1 Sr1 141.41(13)
O12 S1 Sr1 58.13(9)
O13 S1 Sr1 53.39(8)
C66 S1 Sr1 114.96(14)
O17 S2 O16 111.2(2)
O17 S2 O15 117.04(16)
O16 S2 O15 114.07(16)
O17 S2 C67A 95.6(3)
O16 S2 C67A 114.9(4)
O15 S2 C67A 102.4(3)
O17 S2 C67B 110.8(3)
O16 S2 C67B 93.9(3)
O15 S2 C67B 107.2(3)
C67A S2 C67B 22.0(3)
O9 Sr1 O7 132.62(6)
O9 Sr1 O5 93.58(6)
O7 Sr1 O5 100.58(6)
O9 Sr1 O10 140.35(6)
O7 Sr1 O10 86.79(6)
O5 Sr1 O10 80.78(6)
O9 Sr1 O11 76.38(6)
O7 Sr1 O11 149.32(6)
O5 Sr1 O11 84.71(6)
O10 Sr1 O11 64.05(6)
O9 Sr1 O13 87.06(7)
O7 Sr1 O13 98.43(7)
O5 Sr1 O13 153.36(7)
O10 Sr1 O13 81.85(6)
O11 Sr1 O13 69.54(7)
O9 Sr1 O4 73.90(5)
O7 Sr1 O4 73.97(5)
O5 Sr1 O4 61.48(5)
O10 Sr1 O4 132.43(6)
O11 Sr1 O4 132.57(5)
O13 Sr1 O4 142.86(6)
O9 Sr1 O12 74.95(6)
O7 Sr1 O12 72.48(6)
O5 Sr1 O12 153.51(6)
O10 Sr1 O12 123.23(6)
O11 Sr1 O12 114.59(6)
O13 Sr1 O12 51.59(6)
O4 Sr1 O12 92.19(5)
O9 Sr1 S1 79.76(5)
O7 Sr1 S1 85.43(4)
O5 Sr1 S1 173.09(4)
O10 Sr1 S1 103.13(5)
O11 Sr1 S1 91.85(5)
O13 Sr1 S1 25.68(5)
O4 Sr1 S1 117.70(4)
O12 Sr1 S1 25.91(4)
O9 Sr1 Fe2 73.18(4)
O7 Sr1 Fe2 97.73(4)
O5 Sr1 Fe2 30.48(4)
O10 Sr1 Fe2 110.97(5)
O11 Sr1 Fe2 101.39(4)
O13 Sr1 Fe2 159.90(5)
O4 Sr1 Fe2 34.49(4)
O12 Sr1 Fe2 123.60(4)
S1 Sr1 Fe2 145.863(17)

loop_
_geom_bond_atom_site_label_1
_geom_bond_atom_site_label_2
_geom_bond_distance
C1 C6 1.390(4)
C1 C2 1.392(4)
C1 C7 1.485(3)
C2 C3 1.386(4)
C3 C4 1.393(4)
C3 C13 1.490(4)
C4 C5 1.390(4)
C5 C6 1.391(4)
C5 C19 1.489(4)
C7 C12 1.395(4)
C7 C8 1.410(3)
C8 C9 1.396(3)
C8 C25 1.565(3)
C9 C10 1.385(4)
C10 C11 1.378(4)
C11 C12 1.375(4)
C13 C18 1.391(4)
C13 C14 1.404(4)
C14 C15 1.396(4)
C14 C26 1.552(4)
C15 C16 1.387(4)
C16 C17 1.387(4)
C17 C18 1.382(4)
C19 C24 1.390(4)
C19 C20 1.417(4)
C20 C21 1.399(4)
C20 C27 1.547(3)
C21 C22 1.389(4)
C22 C23 1.369(5)
C23 C24 1.394(4)
C25 O1 1.407(3)
C25 C33 1.534(3)
C25 C28 1.537(3)
C26 O3 1.410(3)
C26 C38 1.544(3)
C26 C43 1.552(3)
C27 O2 1.414(3)
C27 C48 1.538(4)
C27 C53 1.543(3)
C28 N1 1.351(3)
C28 C29 1.378(3)
C29 C30 1.394(3)
C30 C31 1.382(4)
C31 C32 1.378(4)
C32 N1 1.342(3)
C33 N2 1.346(3)
C33 C34 1.390(4)
C34 C35 1.392(4)
C35 C36 1.384(4)
C36 C37 1.379(4)
C37 N2 1.339(3)
C38 N3 1.346(3)
C38 C39 1.377(4)
C39 C40 1.388(4)
C40 C41 1.377(4)
C41 C42 1.376(4)
C42 N3 1.351(3)
C43 N4 1.341(3)
C43 C44 1.382(4)
C44 C45 1.387(4)
C45 C46 1.371(4)
C46 C47 1.376(4)
C47 N4 1.342(3)
C48 N5 1.353(3)
C48 C49 1.382(4)
C49 C50 1.381(4)
C50 C51 1.380(4)
C51 C52 1.382(4)
C52 N5 1.347(3)
C53 N6 1.345(3)
C53 C54 1.386(3)
C54 C55 1.379(4)
C55 C56 1.391(4)
C56 C57 1.382(4)
C57 N6 1.346(3)
C58 O7 1.239(3)
C58 O6 1.297(3)
C58 C59 1.504(4)
C60 O9 1.226(3)
C60 O8 1.298(3)
C60 C61 1.502(4)
C62 O11 1.434(3)
C63 O11 1.431(3)
C63 C64 1.504(4)
C64 O10 1.432(4)
C65 O10 1.416(4)
C66 F3 1.320(5)
C66 F1 1.322(4)
C66 F2 1.324(5)
C66 S1 1.831(4)
F7 C68B 1.269(11)
F7 C68A 1.340(9)
F8 C68A 1.232(9)
F8 C68B 1.425(15)
C67A F6A 1.319(10)
C67A F5A 1.323(10)
C67A F4A 1.325(13)
C67A S2 1.807(10)
C67B F6B 1.314(10)
C67B F5B 1.317(11)
C67B F4B 1.323(11)
C67B S2 1.860(9)
C68A F9A 1.317(12)
C68A S3A 1.784(8)
O19A S3A 1.482(6)
S3A O18 1.337(5)
S3A O20 1.380(5)
F9B C68B 1.230(15)
C68B S3B 1.919(15)
O19B S3B 1.361(5)
S3B O20 1.313(6)
S3B O18 1.363(5)
Fe1 O4 1.9460(16)
Fe1 O1 1.9741(17)
Fe1 O6 1.9787(17)
Fe1 O2 2.0732(16)
Fe1 N6 2.150(2)
Fe1 N1 2.193(2)
Fe2 O5 1.8840(17)
Fe2 O3 2.0016(16)
Fe2 O4 2.0211(17)
Fe2 O1 2.0845(16)
Fe2 N2 2.129(2)
Fe2 N3 2.202(2)
Fe2 Sr1 3.5456(4)
Fe3 O4 1.9292(16)
Fe3 O8 1.9630(17)
Fe3 O2 1.9950(16)
Fe3 O3 2.0788(17)
Fe3 N4 2.145(2)
Fe3 N5 2.181(2)
O4 Sr1 2.6919(16)
O5 Sr1 2.4937(19)
O7 Sr1 2.4934(18)
O9 Sr1 2.4449(18)
O10 Sr1 2.5834(18)
O11 Sr1 2.6720(19)
O12 S1 1.442(2)
O12 Sr1 2.802(2)
O13 S1 1.448(2)
O13 Sr1 2.683(2)
O14 S1 1.416(2)
O15 S2 1.430(2)
O16 S2 1.425(3)
O17 S2 1.405(2)
S1 Sr1 3.2820(8)

loop_
_platon_squeeze_void_nr
_platon_squeeze_void_average_x
_platon_squeeze_void_average_y
_platon_squeeze_void_average_z
_platon_squeeze_void_volume
_platon_squeeze_void_count_electrons
_platon_squeeze_void_content
1 0.000 0.000 0.500 766 251 ' '
2 0.500 0.500 1.000 765 251 ' '
